data_7112476
loop_
_publ_author_name
'Kohsuke Ohmatsu'
'Mitsunori Ito'
'Takashi Ooi'

_publ_section_title
;
 Ligand-controlled E/Z selectivity and enantioselectivity in
 palladium-catalyzed allylation of benzofuranones with 1,2-disubstituted
 allylic carbonates
;
_journal_name_full Chem.Commun.
_journal_page_first 4554
_journal_paper_doi 10.1039/C3CC49338E
_journal_volume 50
_journal_year 2014
_chemical_absolute_configuration S
_chemical_formula_sum 'C20 H17 N O2'
_chemical_formula_weight 303.35
_chemical_name_systematic
; 
 ? 
;
_space_group_crystal_system monoclinic
_space_group_IT_number 4
_space_group_name_Hall 'P 2yb'
_space_group_name_H-M_alt 'P 1 21 1'
_symmetry_space_group_name_Hall 'P 2yb'
_symmetry_space_group_name_H-M 'P 1 21 1'
_atom_sites_solution_hydrogens geom
_audit_creation_method SHELXL-2013
_cell_angle_alpha 90
_cell_angle_beta 91.710(3)
_cell_angle_gamma 90
_cell_formula_units_Z 2
_cell_length_a 6.6395(10)
_cell_length_b 15.610(2)
_cell_length_c 7.8147(12)
_cell_measurement_reflns_used 3125
_cell_measurement_temperature 123(2)
_cell_measurement_theta_max 28.23
_cell_measurement_theta_min 2.61
_cell_volume 809.6(2)
_computing_cell_refinement 'Bruker SAINT'
_computing_data_collection 'Bruker APEX2'
_computing_data_reduction 'Bruker SAINT'
_computing_molecular_graphics 'Bruker SHELXTL'
_computing_publication_material 'Bruker SHELXTL'
_computing_structure_refinement 'SHELXL-2013 (Sheldrick, 2013)'
_computing_structure_solution 'SHELXS-97 (Sheldrick 2008)'
_diffrn_ambient_temperature 123(2)
_diffrn_detector_area_resol_mean 80366[pixels/mm]
_diffrn_measured_fraction_theta_full 0.999
_diffrn_measured_fraction_theta_max 0.996
_diffrn_measurement_device_type 'Bruker APEX-II CCD'
_diffrn_measurement_method '\f and \w scans'
_diffrn_radiation_type MoK\a
_diffrn_radiation_wavelength 0.71073
_diffrn_reflns_av_R_equivalents 0.0243
_diffrn_reflns_av_unetI/netI 0.0414
_diffrn_reflns_Laue_measured_fraction_full 0.999
_diffrn_reflns_Laue_measured_fraction_max 0.996
_diffrn_reflns_limit_h_max 8
_diffrn_reflns_limit_h_min -6
_diffrn_reflns_limit_k_max 17
_diffrn_reflns_limit_k_min -20
_diffrn_reflns_limit_l_max 10
_diffrn_reflns_limit_l_min -10
_diffrn_reflns_number 5814
_diffrn_reflns_point_group_measured_fraction_full 0.812
_diffrn_reflns_point_group_measured_fraction_max 0.791
_diffrn_reflns_theta_full 25.242
_diffrn_reflns_theta_max 28.270
_diffrn_reflns_theta_min 2.608
_exptl_absorpt_coefficient_mu 0.080
_exptl_absorpt_correction_type none
_exptl_crystal_colour colorless
_exptl_crystal_density_diffrn 1.244
_exptl_crystal_description prizm
_exptl_crystal_F_000 320
_exptl_crystal_size_max 0.5
_exptl_crystal_size_mid 0.45
_exptl_crystal_size_min 0.4
_refine_diff_density_max 0.295
_refine_diff_density_min -0.232
_refine_diff_density_rms 0.047
_refine_ls_abs_structure_details
; 
 Flack x determined using 916 quotients [(I+)-(I-)]/[(I+)+(I-)] 
 (Parsons and Flack (2004), Acta Cryst. A60, s61). 
;
_refine_ls_abs_structure_Flack 0.1(8)
_refine_ls_extinction_method none
_refine_ls_goodness_of_fit_ref 0.962
_refine_ls_hydrogen_treatment constr
_refine_ls_matrix_type full
_refine_ls_number_parameters 209
_refine_ls_number_reflns 3186
_refine_ls_number_restraints 1
_refine_ls_restrained_S_all 0.962
_refine_ls_R_factor_all 0.0504
_refine_ls_R_factor_gt 0.0478
_refine_ls_shift/su_max 0.016
_refine_ls_shift/su_mean 0.004
_refine_ls_structure_factor_coef Fsqd
_refine_ls_weighting_details 'w=1/[\s^2^(Fo^2^)+(0.0839P)^2^+0.1219P] where P=(Fo^2^+2Fc^2^)/3'
_refine_ls_weighting_scheme calc
_refine_ls_wR_factor_gt 0.1204
_refine_ls_wR_factor_ref 0.1233
_reflns_Friedel_coverage 0.534
_reflns_Friedel_fraction_full 0.609
_reflns_Friedel_fraction_max 0.571
_reflns_number_gt 3031
_reflns_number_total 3186
_reflns_threshold_expression 'I > 2\s(I)'
_cod_data_source_file c3cc49338e.txt
_cod_data_source_block 3Y12mit
_cod_database_code 7112476
_shelx_space_group_comment
; 
The symmetry employed for this shelxl refinement is uniquely defined 
by the following loop, which should always be used as a source of 
symmetry information in preference to the above space-group names. 
They are only intended as comments. 
;
_shelxl_version_number 2013-3

loop_
_space_group_symop_operation_xyz
'x, y, z'
'-x, y+1/2, -z'

loop_
_atom_site_label
_atom_site_type_symbol
_atom_site_fract_x
_atom_site_fract_y
_atom_site_fract_z
_atom_site_U_iso_or_equiv
_atom_site_adp_type
_atom_site_occupancy
_atom_site_site_symmetry_order
_atom_site_calc_flag
_atom_site_refinement_flags_posn
_atom_site_refinement_flags_adp
O1 O 0.3639(3) 0.03332(14) 0.8064(2) 0.0342(4) Uani 1 1 d . .
O2 O 0.4362(2) 0.15027(13) 0.9617(2) 0.0293(4) Uani 1 1 d . .
C1 C 0.6096(3) 0.19995(16) 0.9930(3) 0.0253(5) Uani 1 1 d . .
C2 C 0.7043(3) 0.09487(15) 0.7975(3) 0.0211(4) Uani 1 1 d . .
C3 C 0.5634(3) 0.18194(16) 0.5447(3) 0.0242(5) Uani 1 1 d . .
C4 C 0.7059(3) 0.11097(16) 0.6018(3) 0.0244(4) Uani 1 1 d . .
H4A H 0.8416 0.1258 0.5698 0.029 Uiso 1 1 calc R U
H4B H 0.6683 0.0585 0.5423 0.029 Uiso 1 1 calc R U
N1 N 1.0857(4) -0.03537(19) 1.4289(3) 0.0412(6) Uani 1 1 d . .
C5 C 0.4846(3) 0.08590(17) 0.8506(3) 0.0248(5) Uani 1 1 d . .
C6 C 1.0273(4) -0.00002(17) 1.1087(3) 0.0294(5) Uani 1 1 d . .
H6 H 1.1361 0.0178 1.0455 0.035 Uiso 1 1 calc R U
C7 C 0.7707(3) 0.17110(14) 0.9019(3) 0.0207(4) Uani 1 1 d . .
C8 C 0.6196(4) 0.26777(17) 0.5560(3) 0.0269(5) Uani 1 1 d . .
H8 H 0.7499 0.2821 0.5922 0.032 Uiso 1 1 calc R U
C9 C 0.3682(4) 0.16180(18) 0.4864(3) 0.0325(6) Uani 1 1 d . .
H9 H 0.3294 0.1048 0.4756 0.039 Uiso 1 1 calc R U
C10 C 0.9679(4) 0.28204(17) 1.0309(4) 0.0347(6) Uani 1 1 d . .
H10 H 1.0899 0.3109 1.0445 0.042 Uiso 1 1 calc R U
C11 C 0.8239(3) 0.01224(15) 0.8429(3) 0.0261(5) Uani 1 1 d . .
H11A H 0.7566 -0.0360 0.7877 0.031 Uiso 1 1 calc R U
H11B H 0.9570 0.0168 0.7958 0.031 Uiso 1 1 calc R U
C12 C 1.0597(4) -0.02001(17) 1.2871(3) 0.0318(5) Uani 1 1 d . .
C13 C 0.2870(4) 0.3111(2) 0.4605(3) 0.0379(6) Uani 1 1 d . .
H13 H 0.1937 0.3541 0.4358 0.045 Uiso 1 1 calc R U
C14 C 0.8470(3) -0.00626(15) 1.0313(3) 0.0250(5) Uani 1 1 d . .
C15 C 0.9545(3) 0.21268(17) 0.9206(3) 0.0267(5) Uani 1 1 d . .
H15 H 1.0657 0.1945 0.8607 0.032 Uiso 1 1 calc R U
C16 C 0.6186(4) 0.2683(2) 1.1036(3) 0.0350(6) Uani 1 1 d . .
H16 H 0.5069 0.2861 1.1634 0.042 Uiso 1 1 calc R U
C17 C 0.4824(4) 0.33208(18) 0.5136(3) 0.0340(6) Uani 1 1 d . .
H17 H 0.5213 0.3892 0.5208 0.041 Uiso 1 1 calc R U
C18 C 0.2321(4) 0.2263(2) 0.4445(3) 0.0402(7) Uani 1 1 d . .
H18 H 0.1027 0.2122 0.4053 0.048 Uiso 1 1 calc R U
C19 C 0.8035(5) 0.30945(18) 1.1214(3) 0.0375(6) Uani 1 1 d . .
H19 H 0.8173 0.3560 1.1950 0.045 Uiso 1 1 calc R U
C20 C 0.6635(4) -0.0337(2) 1.1265(4) 0.0402(7) Uani 1 1 d . .
H20A H 0.7050 -0.0642 1.2282 0.060 Uiso 1 1 calc R U
H20B H 0.5814 -0.0703 1.0545 0.060 Uiso 1 1 calc R U
H20C H 0.5874 0.0160 1.1573 0.060 Uiso 1 1 calc R U

loop_
_atom_site_aniso_label
_atom_site_aniso_U_11
_atom_site_aniso_U_22
_atom_site_aniso_U_33
_atom_site_aniso_U_23
_atom_site_aniso_U_13
_atom_site_aniso_U_12
O1 0.0268(8) 0.0447(11) 0.0309(9) 0.0033(8) -0.0015(6) -0.0140(8)
O2 0.0178(7) 0.0423(11) 0.0283(8) -0.0017(7) 0.0074(6) 0.0006(7)
C1 0.0230(10) 0.0305(12) 0.0224(10) 0.0018(9) 0.0003(8) 0.0033(9)
C2 0.0169(9) 0.0236(10) 0.0229(9) 0.0005(8) 0.0037(7) -0.0019(8)
C3 0.0264(11) 0.0293(12) 0.0171(9) 0.0021(9) 0.0051(8) -0.0007(9)
C4 0.0278(10) 0.0254(12) 0.0204(9) -0.0011(9) 0.0059(7) 0.0007(8)
N1 0.0404(13) 0.0436(13) 0.0391(13) 0.0054(11) -0.0087(10) -0.0072(11)
C5 0.0194(9) 0.0343(12) 0.0207(10) 0.0062(9) 0.0027(7) -0.0019(9)
C6 0.0270(11) 0.0286(12) 0.0328(12) 0.0041(10) 0.0060(9) -0.0014(9)
C7 0.0203(9) 0.0207(10) 0.0212(9) 0.0026(8) 0.0004(7) 0.0015(8)
C8 0.0302(11) 0.0306(12) 0.0200(10) -0.0019(9) 0.0029(8) -0.0007(10)
C9 0.0329(12) 0.0359(14) 0.0286(11) 0.0085(10) -0.0008(9) -0.0097(11)
C10 0.0369(13) 0.0291(13) 0.0374(13) 0.0071(11) -0.0102(11) -0.0073(10)
C11 0.0287(11) 0.0214(11) 0.0283(11) 0.0004(9) 0.0050(9) 0.0035(9)
C12 0.0259(11) 0.0298(13) 0.0394(14) 0.0017(11) -0.0015(9) -0.0038(9)
C13 0.0383(14) 0.0484(17) 0.0275(12) 0.0104(12) 0.0089(9) 0.0170(13)
C14 0.0282(10) 0.0176(10) 0.0293(11) 0.0017(9) 0.0048(9) 0.0015(8)
C15 0.0196(10) 0.0289(12) 0.0317(11) 0.0044(10) 0.0002(8) 0.0011(9)
C16 0.0441(14) 0.0373(14) 0.0241(11) -0.0033(11) 0.0077(10) 0.0093(12)
C17 0.0497(15) 0.0286(13) 0.0240(11) -0.0006(10) 0.0056(10) 0.0060(11)
C18 0.0268(12) 0.061(2) 0.0330(13) 0.0191(14) 0.0020(10) -0.0025(12)
C19 0.0572(16) 0.0262(12) 0.0288(12) -0.0048(10) -0.0058(11) 0.0010(12)
C20 0.0293(12) 0.0552(18) 0.0361(14) 0.0181(13) 0.0009(10) -0.0064(12)

loop_
_atom_type_symbol
_atom_type_description
_atom_type_scat_dispersion_real
_atom_type_scat_dispersion_imag
_atom_type_scat_source
C C 0.0033 0.0016 'International Tables Vol C Tables 4.2.6.8 and 6.1.1.4'
H H 0.0000 0.0000 'International Tables Vol C Tables 4.2.6.8 and 6.1.1.4'
N N 0.0061 0.0033 'International Tables Vol C Tables 4.2.6.8 and 6.1.1.4'
O O 0.0106 0.0060 'International Tables Vol C Tables 4.2.6.8 and 6.1.1.4'

loop_
_geom_angle_atom_site_label_1
_geom_angle_atom_site_label_2
_geom_angle_atom_site_label_3
_geom_angle
C5 O2 C1 107.95(17)
C16 C1 C7 124.0(2)
C16 C1 O2 124.0(2)
C7 C1 O2 112.0(2)
C7 C2 C5 101.04(18)
C7 C2 C11 113.28(17)
C5 C2 C11 110.31(19)
C7 C2 C4 113.39(19)
C5 C2 C4 108.41(17)
C11 C2 C4 109.97(18)
C8 C3 C9 118.8(2)
C8 C3 C4 121.4(2)
C9 C3 C4 119.8(2)
C3 C4 C2 112.72(18)
O1 C5 O2 121.3(2)
O1 C5 C2 128.4(2)
O2 C5 C2 110.29(19)
C14 C6 C12 122.1(2)
C1 C7 C15 119.2(2)
C1 C7 C2 108.64(19)
C15 C7 C2 132.2(2)
C17 C8 C3 120.5(2)
C18 C9 C3 120.4(3)
C19 C10 C15 121.5(2)
C14 C11 C2 114.84(19)
N1 C12 C6 179.6(3)
C18 C13 C17 119.7(3)
C6 C14 C11 119.7(2)
C6 C14 C20 121.8(2)
C11 C14 C20 118.5(2)
C7 C15 C10 118.1(2)
C1 C16 C19 116.3(2)
C8 C17 C13 120.1(3)
C13 C18 C9 120.5(3)
C10 C19 C16 120.9(3)

loop_
_geom_bond_atom_site_label_1
_geom_bond_atom_site_label_2
_geom_bond_distance
O1 C5 1.191(3)
O2 C5 1.372(3)
O2 C1 1.404(3)
C1 C16 1.374(4)
C1 C7 1.378(3)
C2 C7 1.501(3)
C2 C5 1.534(3)
C2 C11 1.550(3)
C2 C4 1.551(3)
C3 C8 1.393(4)
C3 C9 1.397(3)
C3 C4 1.516(3)
N1 C12 1.142(4)
C6 C14 1.328(3)
C6 C12 1.439(4)
C7 C15 1.386(3)
C8 C17 1.389(4)
C9 C18 1.385(4)
C10 C19 1.386(4)
C10 C15 1.385(4)
C11 C14 1.504(3)
C13 C18 1.378(5)
C13 C17 1.389(4)
C14 C20 1.509(3)
C16 C19 1.389(4)
